data_7023623
loop_
_publ_author_name
'Kawada, Yumi'
'Kataoka, Yasutaka'
'Ura, Yasuyuki'

_publ_section_title
;
 Fluxional interconversion of divalent palladium complexes having NSNSN
 ligands between flexible SNS and rigid NNN-coordinated structures.
;
_journal_issue 41
_journal_name_full 'Dalton transactions (Cambridge, England : 2003)'
_journal_page_first 14844
_journal_page_last 14855
_journal_paper_doi 10.1039/c3dt51592c
_journal_volume 42
_journal_year 2013
_chemical_formula_moiety 'C33 H28 N5 P Pd S2, C2 F6 O6 S2'
_chemical_formula_sum 'C35 H28 F6 N5 O6 P Pd S4'
_chemical_formula_weight 994.23
_chemical_melting_point_gt 478
_chemical_name_common '[Pd(PSMePy)(PPh3)](OTf)2'
_chemical_name_systematic
;
 ?
;
_space_group_crystal_system monoclinic
_space_group_IT_number 14
_space_group_name_H-M_alt 'P 1 21/a 1'
_symmetry_space_group_name_Hall '-P 2yab'
_symmetry_space_group_name_H-M 'P 1 21/a 1'
_atom_sites_solution_hydrogens geom
_atom_sites_solution_primary direct
_atom_sites_solution_secondary difmap
_audit_creation_method SHELXL-2013
_cell_angle_alpha 90
_cell_angle_beta 110.727(2)
_cell_angle_gamma 90
_cell_formula_units_Z 4
_cell_length_a 17.7910(13)
_cell_length_b 12.9731(6)
_cell_length_c 18.4171(11)
_cell_measurement_reflns_used 30328
_cell_measurement_temperature 173(2)
_cell_measurement_theta_max 27.483
_cell_measurement_theta_min 3.073
_cell_volume 3975.6(4)
_computing_cell_refinement 'CrystalClear (Rigaku Inc., 2008)'
_computing_data_collection 'CrystalClear (Rigaku Inc., 2008)'
_computing_data_reduction 'CrystalClear (Rigaku Inc., 2008)'
_computing_molecular_graphics Ortep-III
_computing_publication_material Ortep-III
_computing_structure_refinement 'SHELXL-2013 (Sheldrick, 2013)'
_computing_structure_solution 'SHELXS-97 (Sheldrick, 1990)'
_diffrn_ambient_temperature 173(2)
_diffrn_measured_fraction_theta_full 0.990
_diffrn_measured_fraction_theta_max 0.979
_diffrn_measurement_device_type 'Rigaku Saturn724+ (4x4 bin mode)'
_diffrn_measurement_method 'phi and omega scans'
_diffrn_radiation_type MoK\a
_diffrn_radiation_wavelength 0.7107
_diffrn_reflns_av_R_equivalents 0.0477
_diffrn_reflns_av_unetI/netI 0.0488
_diffrn_reflns_Laue_measured_fraction_full 0.990
_diffrn_reflns_Laue_measured_fraction_max 0.979
_diffrn_reflns_limit_h_max 22
_diffrn_reflns_limit_h_min -20
_diffrn_reflns_limit_k_max 16
_diffrn_reflns_limit_k_min -16
_diffrn_reflns_limit_l_max 23
_diffrn_reflns_limit_l_min -17
_diffrn_reflns_number 30328
_diffrn_reflns_point_group_measured_fraction_full 0.990
_diffrn_reflns_point_group_measured_fraction_max 0.979
_diffrn_reflns_theta_full 25.241
_diffrn_reflns_theta_max 27.483
_diffrn_reflns_theta_min 3.073
_diffrn_source 'Rotating Anode'
_exptl_absorpt_coefficient_mu 0.797
_exptl_absorpt_correction_T_max 0.8569
_exptl_absorpt_correction_T_min 0.7960
_exptl_absorpt_correction_type multi-scan
_exptl_absorpt_process_details 'REQAB (Rigaku, 1998)'
_exptl_crystal_colour yellow
_exptl_crystal_density_diffrn 1.661
_exptl_crystal_density_method 'not measured'
_exptl_crystal_description rhombic
_exptl_crystal_F_000 2000
_exptl_crystal_size_max 0.300
_exptl_crystal_size_mid 0.200
_exptl_crystal_size_min 0.200
_exptl_transmission_factor_max 0.8569
_exptl_transmission_factor_min 0.7960
_refine_diff_density_max 0.861
_refine_diff_density_min -1.214
_refine_diff_density_rms 0.100
_refine_ls_extinction_method none
_refine_ls_goodness_of_fit_ref 1.107
_refine_ls_hydrogen_treatment constr
_refine_ls_matrix_type full
_refine_ls_number_parameters 540
_refine_ls_number_reflns 8934
_refine_ls_number_restraints 75
_refine_ls_restrained_S_all 1.120
_refine_ls_R_factor_all 0.0662
_refine_ls_R_factor_gt 0.0535
_refine_ls_shift/su_max 0.001
_refine_ls_shift/su_mean 0.000
_refine_ls_structure_factor_coef Fsqd
_refine_ls_weighting_details 'w=1/[\s^2^(Fo^2^)+(0.0684P)^2^+4.1565P] where P=(Fo^2^+2Fc^2^)/3'
_refine_ls_weighting_scheme calc
_refine_ls_wR_factor_gt 0.1379
_refine_ls_wR_factor_ref 0.1493
_reflns_Friedel_coverage 0.000
_reflns_number_gt 7329
_reflns_number_total 8934
_reflns_threshold_expression 'I > 2\s(I)'
_cod_data_source_file c3dt51592c.txt
_cod_data_source_block complex4
_cod_depositor_comments
;
The following automatic conversions were performed:

'_chemical_melting_point' tag was changed to
'_chemical_melting_point_gt' since the value was specified 'more
than' ('>') a certain temperature. The value '>478' was changed to
'478' - it should be numeric and without a unit
designator.

'_exptl_absorpt_correction_type' value 'Multi-scan'
changed to 'multi-scan' according to
/home/saulius/struct/CIF-dictionaries/cif_core.dic dictionary named
'cif_core.dic' version 2.4.2 from 2011-04-26.

Automatic conversion script
Id: cif_fix_values 1891 2012-01-12 08:04:46Z andrius 
;
_cod_database_code 7023623
_shelx_space_group_comment
;
The symmetry employed for this shelxl refinement is uniquely defined
by the following loop, which should always be used as a source of
symmetry information in preference to the above space-group names.
They are only intended as comments.
;
_shelx_estimated_absorpt_t_min 0.796
_shelx_estimated_absorpt_t_max 0.857
_shelxl_version_number 2013-4

loop_
_space_group_symop_operation_xyz
'x, y, z'
'-x+1/2, y+1/2, -z'
'-x, -y, -z'
'x-1/2, -y-1/2, z'

loop_
_atom_site_label
_atom_site_type_symbol
_atom_site_fract_x
_atom_site_fract_y
_atom_site_fract_z
_atom_site_U_iso_or_equiv
_atom_site_adp_type
_atom_site_occupancy
_atom_site_site_symmetry_order
_atom_site_calc_flag
_atom_site_refinement_flags_posn
_atom_site_refinement_flags_adp
_atom_site_refinement_flags_occupancy
_atom_site_disorder_assembly
_atom_site_disorder_group
Pd1 Pd 0.81876(2) 0.86528(2) 0.77557(2) 0.02693(10) Uani 1 1 d . . . . .
N1 N 0.90268(19) 0.8688(2) 0.88732(18) 0.0271(6) Uani 1 1 d . . . . .
C1 C 0.8779(2) 0.8707(3) 0.9480(2) 0.0318(8) Uani 1 1 d . . . . .
C2 C 0.9326(3) 0.8708(3) 1.0235(2) 0.0417(10) Uani 1 1 d . . . . .
H1 H 0.9145 0.8716 1.0662 0.050 Uiso 1 1 calc R U . . .
C3 C 1.0134(3) 0.8697(4) 1.0357(3) 0.0444(10) Uani 1 1 d . . . . .
H2 H 1.0516 0.8707 1.0871 0.053 Uiso 1 1 calc R U . . .
C4 C 1.0388(3) 0.8673(3) 0.9731(2) 0.0424(10) Uani 1 1 d . . . . .
H3 H 1.0944 0.8651 0.9808 0.051 Uiso 1 1 calc R U . . .
C5 C 0.9812(2) 0.8680(3) 0.8983(2) 0.0326(8) Uani 1 1 d . . . . .
C6 C 0.7897(2) 0.8677(3) 0.9328(2) 0.0351(8) Uani 1 1 d . . . . .
H4 H 0.7777 0.9167 0.9684 0.042 Uiso 1 1 calc R U . . .
H5 H 0.7756 0.7978 0.9454 0.042 Uiso 1 1 calc R U . . .
C7 C 1.0047(2) 0.8741(3) 0.8281(2) 0.0366(9) Uani 1 1 d . . . . .
H6 H 1.0550 0.8347 0.8379 0.044 Uiso 1 1 calc R U . . .
H7 H 1.0156 0.9469 0.8191 0.044 Uiso 1 1 calc R U . . .
C8 C 0.7230(2) 1.0379(3) 0.8395(2) 0.0326(8) Uani 1 1 d . . . . .
N2 N 0.6503(2) 1.0736(3) 0.8268(2) 0.0432(8) Uani 1 1 d . . . . .
C9 C 0.6458(3) 1.1772(4) 0.8308(3) 0.0523(12) Uani 1 1 d . . . . .
H8 H 0.5951 1.2081 0.8227 0.063 Uiso 1 1 calc R U . . .
C10 C 0.7110(3) 1.2385(4) 0.8460(3) 0.0518(11) Uani 1 1 d . . . . .
H9 H 0.7069 1.3114 0.8480 0.062 Uiso 1 1 calc R U . . .
C11 C 0.7833(3) 1.1913(3) 0.8583(3) 0.0496(11) Uani 1 1 d . . . . .
H10 H 0.8301 1.2328 0.8695 0.059 Uiso 1 1 calc R U . . .
N3 N 0.7907(2) 1.0889(3) 0.8552(2) 0.0416(8) Uani 1 1 d . . . . .
C12 C 0.9360(3) 0.6879(3) 0.7625(2) 0.0396(9) Uani 1 1 d . . . . .
N4 N 0.8797(3) 0.6328(3) 0.7130(2) 0.0560(11) Uani 1 1 d . . . . .
C13 C 0.8863(4) 0.5311(4) 0.7256(4) 0.0735(17) Uani 1 1 d . . . . .
H11 H 0.8464 0.4871 0.6919 0.088 Uiso 1 1 calc R U . . .
C14 C 0.9476(4) 0.4882(4) 0.7846(3) 0.0665(15) Uani 1 1 d . . . . .
H12 H 0.9521 0.4157 0.7917 0.080 Uiso 1 1 calc R U . . .
C15 C 1.0025(4) 0.5537(4) 0.8330(4) 0.0646(15) Uani 1 1 d . . . . .
H13 H 1.0452 0.5255 0.8754 0.078 Uiso 1 1 calc R U . . .
N5 N 0.9986(2) 0.6567(3) 0.8234(3) 0.0518(10) Uani 1 1 d . . . . .
S1 S 0.72567(6) 0.89873(8) 0.83346(5) 0.0323(2) Uani 1 1 d . . . . .
S2 S 0.92809(6) 0.82400(7) 0.74131(5) 0.0325(2) Uani 1 1 d . . . . .
P1 P 0.72420(6) 0.86237(7) 0.65299(5) 0.0266(2) Uani 1 1 d . . . . .
C16 C 0.6625(2) 0.7483(3) 0.6309(2) 0.0299(7) Uani 1 1 d . . . . .
C17 C 0.6120(2) 0.7293(3) 0.5542(2) 0.0357(8) Uani 1 1 d . . . . .
H14 H 0.6152 0.7718 0.5134 0.043 Uiso 1 1 calc R U . . .
C18 C 0.5578(3) 0.6491(3) 0.5380(3) 0.0412(9) Uani 1 1 d . . . . .
H15 H 0.5234 0.6366 0.4860 0.049 Uiso 1 1 calc R U . . .
C19 C 0.5532(3) 0.5862(3) 0.5974(3) 0.0447(10) Uani 1 1 d . . . . .
H16 H 0.5145 0.5324 0.5862 0.054 Uiso 1 1 calc R U . . .
C20 C 0.6047(3) 0.6018(3) 0.6728(3) 0.0467(10) Uani 1 1 d . . . . .
H17 H 0.6028 0.5574 0.7131 0.056 Uiso 1 1 calc R U . . .
C21 C 0.6596(3) 0.6831(3) 0.6895(2) 0.0394(9) Uani 1 1 d . . . . .
H18 H 0.6951 0.6938 0.7413 0.047 Uiso 1 1 calc R U . . .
C22 C 0.7630(2) 0.8762(3) 0.5743(2) 0.0312(8) Uani 1 1 d . . . . .
C23 C 0.7523(3) 0.9640(3) 0.5297(2) 0.0382(9) Uani 1 1 d . . . . .
H19 H 0.7219 1.0199 0.5382 0.046 Uiso 1 1 calc R U . . .
C24 C 0.7859(3) 0.9706(4) 0.4725(3) 0.0456(10) Uani 1 1 d . . . . .
H20 H 0.7780 1.0310 0.4414 0.055 Uiso 1 1 calc R U . . .
C25 C 0.8306(3) 0.8902(4) 0.4603(3) 0.0462(11) Uani 1 1 d . . . . .
H21 H 0.8544 0.8957 0.4218 0.055 Uiso 1 1 calc R U . . .
C26 C 0.8406(3) 0.8018(4) 0.5042(2) 0.0441(10) Uani 1 1 d . . . . .
H22 H 0.8704 0.7458 0.4949 0.053 Uiso 1 1 calc R U . . .
C27 C 0.8075(2) 0.7940(3) 0.5616(2) 0.0366(8) Uani 1 1 d . . . . .
H23 H 0.8150 0.7333 0.5921 0.044 Uiso 1 1 calc R U . . .
C28 C 0.6560(2) 0.9697(3) 0.6423(2) 0.0299(7) Uani 1 1 d . . . . .
C29 C 0.6898(2) 1.0679(3) 0.6607(2) 0.0331(8) Uani 1 1 d . . . . .
H24 H 0.7465 1.0758 0.6803 0.040 Uiso 1 1 calc R U . . .
C30 C 0.6410(3) 1.1534(3) 0.6505(2) 0.0366(9) Uani 1 1 d . . . . .
H25 H 0.6641 1.2201 0.6627 0.044 Uiso 1 1 calc R U . . .
C31 C 0.5583(3) 1.1417(3) 0.6226(3) 0.0399(9) Uani 1 1 d . . . . .
H26 H 0.5246 1.2006 0.6148 0.048 Uiso 1 1 calc R U . . .
C32 C 0.5249(3) 1.0450(4) 0.6061(3) 0.0469(10) Uani 1 1 d . . . . .
H27 H 0.4681 1.0375 0.5881 0.056 Uiso 1 1 calc R U . . .
C33 C 0.5731(2) 0.9580(3) 0.6154(2) 0.0403(9) Uani 1 1 d . . . . .
H28 H 0.5497 0.8915 0.6036 0.048 Uiso 1 1 calc R U . . .
S3 S 0.94265(7) 1.14242(8) 0.71892(7) 0.0418(3) Uani 1 1 d . . . . .
O1 O 0.9935(2) 1.1301(3) 0.6742(2) 0.0610(10) Uani 1 1 d . . . . .
O2 O 0.8974(2) 1.0528(3) 0.7238(2) 0.0627(10) Uani 1 1 d . . . . .
O3 O 0.9766(2) 1.1993(4) 0.7900(2) 0.0728(12) Uani 1 1 d . . . . .
C34 C 0.8653(3) 1.2295(3) 0.6605(3) 0.0414(9) Uani 1 1 d . . . . .
F1 F 0.82030(18) 1.1865(2) 0.59412(16) 0.0606(7) Uani 1 1 d . . . . .
F2 F 0.81547(17) 1.2582(2) 0.69694(19) 0.0612(8) Uani 1 1 d . . . . .
F3 F 0.89541(17) 1.31600(19) 0.64271(19) 0.0572(8) Uani 1 1 d . . . . .
S4 S 0.75446(19) 0.5689(2) 0.91504(18) 0.0486(7) Uiso 0.55 1 d D . P A 1
C35 C 0.8494(7) 0.4943(8) 0.9469(5) 0.084(4) Uiso 0.55 1 d D . P A 1
F4 F 0.8464(4) 0.4279(5) 0.9987(4) 0.0996(19) Uiso 0.65 1 d D . P . .
F5 F 0.9031(6) 0.5662(9) 0.9791(7) 0.131(4) Uiso 0.55 1 d D . P A 1
F6 F 0.8495(6) 0.4429(7) 0.8851(6) 0.107(3) Uiso 0.55 1 d D . P A 1
S5 S 0.7292(2) 0.5678(2) 0.91636(18) 0.0283(7) Uiso 0.35 1 d D . P A 2
C36 C 0.8186(9) 0.5330(12) 0.8905(10) 0.120(9) Uiso 0.35 1 d D . P A 2
F7 F 0.8642(11) 0.4578(15) 0.9330(11) 0.136(6) Uiso 0.35 1 d D . P A 2
F8 F 0.8712(8) 0.6094(10) 0.9036(8) 0.104(4) Uiso 0.35 1 d D . P A 2
F9 F 0.7885(10) 0.5018(13) 0.8169(9) 0.132(5) Uiso 0.35 1 d D . P A 2
O4 O 0.7660(5) 0.6456(5) 0.8645(4) 0.073(2) Uiso 0.55 1 d D . P A 1
O5 O 0.7602(6) 0.5900(8) 0.9927(4) 0.087(3) Uiso 0.55 1 d D . P A 1
O6 O 0.6942(5) 0.4944(7) 0.8747(5) 0.081(3) Uiso 0.55 1 d D . P A 1
S6 S 0.7364(9) 0.5540(7) 0.8856(9) 0.056(4) Uiso 0.1 1 d D . P A 3
C37 C 0.8351(12) 0.5187(15) 0.9619(17) 0.060(14) Uiso 0.1 1 d D . P A 3
F10 F 0.854(3) 0.603(3) 1.006(2) 0.098(12) Uiso 0.1 1 d D . P A 3
F11 F 0.9095(13) 0.527(2) 0.9615(15) 0.038(5) Uiso 0.1 1 d D . P A 3
O7 O 0.7074(5) 0.6583(5) 0.8717(4) 0.0542(18) Uiso 0.45 1 d D . P . .
O8 O 0.7379(9) 0.6171(10) 0.9857(5) 0.062(3) Uiso 0.35 1 d D . P A 2
O9 O 0.6787(5) 0.4809(6) 0.8928(6) 0.039(2) Uiso 0.35 1 d D . P A 2
O10 O 0.6990(19) 0.493(2) 0.9272(19) 0.042(7) Uiso 0.1 1 d D . P A 3
O11 O 0.733(3) 0.500(3) 0.8174(18) 0.088(13) Uiso 0.1 1 d D . P A 3

loop_
_atom_site_aniso_label
_atom_site_aniso_U_11
_atom_site_aniso_U_22
_atom_site_aniso_U_33
_atom_site_aniso_U_23
_atom_site_aniso_U_13
_atom_site_aniso_U_12
Pd1 0.02575(18) 0.02699(16) 0.02706(16) -0.00318(9) 0.00810(12) 0.00006(10)
N1 0.0264(16) 0.0266(15) 0.0274(15) -0.0015(11) 0.0083(12) -0.0008(11)
C1 0.032(2) 0.0309(18) 0.0293(18) -0.0020(14) 0.0071(16) -0.0007(14)
C2 0.047(3) 0.045(2) 0.032(2) 0.0021(16) 0.0124(19) 0.0001(18)
C3 0.036(2) 0.059(3) 0.032(2) -0.0012(18) 0.0042(18) 0.0020(19)
C4 0.030(2) 0.054(3) 0.037(2) 0.0005(18) 0.0049(17) 0.0024(18)
C5 0.030(2) 0.0345(19) 0.0317(19) -0.0020(14) 0.0082(16) -0.0006(14)
C6 0.036(2) 0.039(2) 0.034(2) 0.0032(15) 0.0166(17) 0.0045(16)
C7 0.028(2) 0.045(2) 0.035(2) -0.0002(16) 0.0097(16) -0.0001(16)
C8 0.034(2) 0.037(2) 0.0257(17) 0.0007(14) 0.0092(15) 0.0034(16)
N2 0.0348(19) 0.046(2) 0.052(2) 0.0034(16) 0.0194(16) 0.0093(15)
C9 0.056(3) 0.048(3) 0.057(3) 0.004(2) 0.026(2) 0.022(2)
C10 0.063(3) 0.037(2) 0.052(3) -0.002(2) 0.016(2) 0.006(2)
C11 0.052(3) 0.035(2) 0.054(3) -0.0047(19) 0.010(2) -0.0046(19)
N3 0.0372(19) 0.0349(18) 0.046(2) -0.0015(15) 0.0063(16) 0.0016(15)
C12 0.042(2) 0.041(2) 0.041(2) -0.0015(17) 0.0217(19) 0.0091(18)
N4 0.074(3) 0.036(2) 0.047(2) -0.0021(16) 0.007(2) -0.0003(18)
C13 0.101(5) 0.037(3) 0.067(4) -0.005(2) 0.011(3) 0.000(3)
C14 0.095(4) 0.037(2) 0.074(4) 0.002(2) 0.036(3) 0.017(3)
C15 0.069(4) 0.052(3) 0.076(4) 0.017(3) 0.028(3) 0.029(3)
N5 0.045(2) 0.049(2) 0.061(3) 0.0093(19) 0.018(2) 0.0166(18)
S1 0.0287(5) 0.0345(5) 0.0338(5) -0.0042(4) 0.0113(4) 0.0001(4)
S2 0.0315(5) 0.0344(5) 0.0333(5) -0.0021(4) 0.0134(4) 0.0017(4)
P1 0.0260(5) 0.0262(4) 0.0262(4) -0.0029(3) 0.0076(4) -0.0017(3)
C16 0.0286(18) 0.0292(17) 0.0336(18) -0.0054(14) 0.0129(15) -0.0030(14)
C17 0.038(2) 0.0328(19) 0.0338(19) -0.0040(15) 0.0091(16) -0.0023(16)
C18 0.039(2) 0.036(2) 0.043(2) -0.0109(17) 0.0078(19) -0.0073(17)
C19 0.043(2) 0.035(2) 0.061(3) -0.0109(19) 0.024(2) -0.0132(18)
C20 0.061(3) 0.037(2) 0.049(2) -0.0015(19) 0.028(2) -0.013(2)
C21 0.044(2) 0.038(2) 0.037(2) -0.0027(16) 0.0143(18) -0.0076(18)
C22 0.0286(19) 0.0349(18) 0.0275(17) -0.0054(14) 0.0068(15) -0.0051(15)
C23 0.045(2) 0.0339(19) 0.038(2) -0.0025(16) 0.0174(18) -0.0070(17)
C24 0.056(3) 0.042(2) 0.040(2) 0.0004(18) 0.020(2) -0.009(2)
C25 0.050(3) 0.056(3) 0.042(2) -0.011(2) 0.027(2) -0.014(2)
C26 0.044(2) 0.052(3) 0.040(2) -0.0129(19) 0.0197(19) -0.002(2)
C27 0.038(2) 0.037(2) 0.0345(19) -0.0032(16) 0.0130(17) -0.0015(17)
C28 0.0287(19) 0.0308(18) 0.0294(17) 0.0005(14) 0.0096(15) 0.0013(14)
C29 0.034(2) 0.0338(19) 0.0328(18) 0.0007(15) 0.0134(16) -0.0017(15)
C30 0.047(2) 0.0288(18) 0.039(2) 0.0029(15) 0.0208(18) 0.0008(16)
C31 0.040(2) 0.039(2) 0.045(2) 0.0048(17) 0.0204(19) 0.0133(17)
C32 0.034(2) 0.051(3) 0.055(3) -0.005(2) 0.014(2) 0.0060(19)
C33 0.033(2) 0.040(2) 0.047(2) -0.0068(18) 0.0119(18) -0.0026(17)
S3 0.0359(6) 0.0394(5) 0.0449(6) 0.0090(4) 0.0077(5) -0.0058(4)
O1 0.060(2) 0.0455(19) 0.088(3) 0.0082(17) 0.039(2) 0.0134(16)
O2 0.054(2) 0.0393(17) 0.085(3) 0.0251(17) 0.0134(19) -0.0078(15)
O3 0.066(2) 0.097(3) 0.0427(19) -0.0024(19) 0.0035(17) -0.031(2)
C34 0.047(2) 0.0288(19) 0.053(2) 0.0012(17) 0.023(2) -0.0065(17)
F1 0.0599(18) 0.0611(18) 0.0469(15) 0.0055(13) 0.0017(13) -0.0042(14)
F2 0.0573(17) 0.0530(17) 0.090(2) -0.0009(15) 0.0474(17) 0.0002(13)
F3 0.0581(17) 0.0309(13) 0.095(2) 0.0133(13) 0.0428(17) -0.0006(12)

loop_
_atom_type_symbol
_atom_type_description
_atom_type_scat_dispersion_real
_atom_type_scat_dispersion_imag
_atom_type_scat_source
C C 0.0033 0.0016 'International Tables Vol C Tables 4.2.6.8 and 6.1.1.4'
H H 0.0000 0.0000 'International Tables Vol C Tables 4.2.6.8 and 6.1.1.4'
N N 0.0061 0.0033 'International Tables Vol C Tables 4.2.6.8 and 6.1.1.4'
O O 0.0106 0.0060 'International Tables Vol C Tables 4.2.6.8 and 6.1.1.4'
F F 0.0171 0.0103 'International Tables Vol C Tables 4.2.6.8 and 6.1.1.4'
P P 0.1023 0.0942 'International Tables Vol C Tables 4.2.6.8 and 6.1.1.4'
S S 0.1246 0.1234 'International Tables Vol C Tables 4.2.6.8 and 6.1.1.4'
Pd Pd -0.9988 1.0072 'International Tables Vol C Tables 4.2.6.8 and 6.1.1.4'

loop_
_geom_angle_atom_site_label_1
_geom_angle_atom_site_label_2
_geom_angle_atom_site_label_3
_geom_angle
N1 Pd1 P1 178.91(9)
N1 Pd1 S1 85.38(9)
P1 Pd1 S1 93.53(4)
N1 Pd1 S2 84.04(9)
P1 Pd1 S2 97.05(4)
S1 Pd1 S2 169.05(4)
C1 N1 C5 120.6(3)
C1 N1 Pd1 119.7(3)
C5 N1 Pd1 119.7(3)
N1 C1 C2 121.0(4)
N1 C1 C6 118.5(3)
C2 C1 C6 120.4(4)
C3 C2 C1 119.1(4)
C2 C3 C4 119.8(4)
C3 C4 C5 118.8(4)
N1 C5 C4 120.7(4)
N1 C5 C7 117.7(3)
C4 C5 C7 121.5(4)
C1 C6 S1 115.1(3)
C5 C7 S2 113.0(3)
N3 C8 N2 129.0(4)
N3 C8 S1 118.3(3)
N2 C8 S1 112.7(3)
C8 N2 C9 114.5(4)
N2 C9 C10 122.2(4)
C9 C10 C11 117.3(4)
N3 C11 C10 122.5(4)
C8 N3 C11 114.5(4)
N4 C12 N5 128.9(4)
N4 C12 S2 113.8(3)
N5 C12 S2 117.2(4)
C12 N4 C13 114.9(5)
N4 C13 C14 122.6(6)
C13 C14 C15 117.2(5)
N5 C15 C14 122.8(5)
C12 N5 C15 113.6(5)
C8 S1 C6 100.34(18)
C8 S1 Pd1 104.74(13)
C6 S1 Pd1 97.24(13)
C12 S2 C7 100.5(2)
C12 S2 Pd1 100.13(14)
C7 S2 Pd1 96.85(14)
C16 P1 C28 106.00(18)
C16 P1 C22 105.88(17)
C28 P1 C22 105.42(17)
C16 P1 Pd1 114.36(13)
C28 P1 Pd1 108.96(12)
C22 P1 Pd1 115.47(13)
C21 C16 C17 119.3(3)
C21 C16 P1 120.9(3)
C17 C16 P1 119.6(3)
C18 C17 C16 120.0(4)
C17 C18 C19 120.3(4)
C20 C19 C18 120.1(4)
C19 C20 C21 119.8(4)
C16 C21 C20 120.4(4)
C23 C22 C27 119.9(4)
C23 C22 P1 123.0(3)
C27 C22 P1 117.1(3)
C22 C23 C24 119.9(4)
C25 C24 C23 120.3(4)
C24 C25 C26 119.9(4)
C25 C26 C27 120.4(4)
C26 C27 C22 119.5(4)
C33 C28 C29 119.8(4)
C33 C28 P1 122.8(3)
C29 C28 P1 117.4(3)
C30 C29 C28 120.3(4)
C29 C30 C31 119.8(4)
C32 C31 C30 120.1(4)
C31 C32 C33 120.8(4)
C28 C33 C32 119.1(4)
O1 S3 O2 115.4(2)
O1 S3 O3 115.7(2)
O2 S3 O3 115.0(2)
O1 S3 C34 103.3(2)
O2 S3 C34 102.6(2)
O3 S3 C34 101.9(2)
F1 C34 F3 106.9(4)
F1 C34 F2 106.8(4)
F3 C34 F2 106.5(3)
F1 C34 S3 111.7(3)
F3 C34 S3 112.5(3)
F2 C34 S3 112.0(3)
O5 S4 O4 123.0(6)
O5 S4 O6 115.1(6)
O4 S4 O6 112.6(6)
O5 S4 O7 102.5(6)
O4 S4 O7 44.7(4)
O6 S4 O7 94.1(5)
O5 S4 C35 92.8(6)
O4 S4 C35 104.2(5)
O6 S4 C35 104.0(5)
O7 S4 C35 148.7(5)
F4 C35 F5 110.5(9)
F4 C35 F6 108.1(10)
F5 C35 F6 121.6(10)
F4 C35 S4 108.0(8)
F5 C35 S4 102.0(9)
F6 C35 S4 105.7(7)
O8 S5 O7 94.1(7)
O8 S5 O9 120.2(8)
O7 S5 O9 118.3(6)
O8 S5 C36 121.1(8)
O7 S5 C36 97.8(7)
O9 S5 C36 103.6(6)
F8 C36 F7 101.3(15)
F8 C36 F9 114.6(16)
F7 C36 F9 108.4(15)
F8 C36 S5 112.6(11)
F7 C36 S5 115.0(14)
F9 C36 S5 105.1(12)
C36 F7 F4 115.6(16)
O7 O4 S4 70.6(5)
O11 S6 O10 109(3)
O11 S6 O7 114(2)
O10 S6 O7 114.4(16)
O11 S6 C37 106(3)
O10 S6 C37 87.3(17)
O7 S6 C37 123.0(11)
F11 C37 F10 85(3)
F11 C37 F4 95.8(17)
F10 C37 F4 117(3)
F11 C37 S6 130(2)
F10 C37 S6 103(2)
F4 C37 S6 121.8(12)
O4 O7 S4 64.7(4)

loop_
_geom_bond_atom_site_label_1
_geom_bond_atom_site_label_2
_geom_bond_distance
Pd1 N1 2.072(3)
Pd1 P1 2.2890(10)
Pd1 S1 2.3061(10)
Pd1 S2 2.3102(10)
N1 C1 1.339(5)
N1 C5 1.340(5)
C1 C2 1.387(6)
C1 C6 1.494(6)
C2 C3 1.373(6)
C3 C4 1.379(6)
C4 C5 1.396(6)
C5 C7 1.495(6)
C6 S1 1.825(4)
C7 S2 1.814(4)
C8 N3 1.313(5)
C8 N2 1.314(5)
C8 S1 1.811(4)
N2 C9 1.350(6)
C9 C10 1.351(7)
C10 C11 1.370(7)
C11 N3 1.337(6)
C12 N4 1.304(6)
C12 N5 1.333(6)
C12 S2 1.803(4)
N4 C13 1.338(6)
C13 C14 1.356(8)
C14 C15 1.361(8)
C15 N5 1.347(6)
P1 C16 1.801(4)
P1 C28 1.811(4)
P1 C22 1.821(4)
C16 C21 1.386(5)
C16 C17 1.402(5)
C17 C18 1.378(5)
C18 C19 1.391(6)
C19 C20 1.381(7)
C20 C21 1.395(6)
C22 C23 1.377(5)
C22 C27 1.396(5)
C23 C24 1.387(6)
C24 C25 1.376(7)
C25 C26 1.378(7)
C26 C27 1.384(6)
C28 C33 1.387(5)
C28 C29 1.399(5)
C29 C30 1.379(5)
C30 C31 1.384(6)
C31 C32 1.376(6)
C32 C33 1.391(6)
S3 O1 1.433(4)
S3 O2 1.436(3)
S3 O3 1.437(4)
S3 C34 1.812(5)
C34 F1 1.324(5)
C34 F3 1.333(4)
C34 F2 1.339(5)
S4 O5 1.423(6)
S4 O4 1.426(6)
S4 O6 1.439(6)
S4 O7 1.487(7)
S4 C35 1.853(13)
C35 F4 1.301(8)
C35 F5 1.317(8)
C35 F6 1.320(8)
F4 C37 1.340(9)
F4 F7 1.410(19)
S5 O8 1.388(7)
S5 O7 1.408(6)
S5 O9 1.411(6)
S5 C36 1.869(14)
C36 F8 1.326(9)
C36 F7 1.331(9)
C36 F9 1.332(9)
O4 O7 1.110(10)
S6 O11 1.420(8)
S6 O10 1.423(8)
S6 O7 1.439(8)
S6 C37 1.876(14)
C37 F11 1.329(9)
C37 F10 1.334(10)

loop_
_geom_torsion_atom_site_label_1
_geom_torsion_atom_site_label_2
_geom_torsion_atom_site_label_3
_geom_torsion_atom_site_label_4
_geom_torsion
C5 N1 C1 C2 -0.7(5)
Pd1 N1 C1 C2 178.6(3)
C5 N1 C1 C6 -177.8(3)
Pd1 N1 C1 C6 1.4(4)
N1 C1 C2 C3 0.5(6)
C6 C1 C2 C3 177.6(4)
C1 C2 C3 C4 -0.8(7)
C2 C3 C4 C5 1.3(7)
C1 N1 C5 C4 1.2(5)
Pd1 N1 C5 C4 -178.1(3)
C1 N1 C5 C7 -175.4(3)
Pd1 N1 C5 C7 5.3(4)
C3 C4 C5 N1 -1.5(6)
C3 C4 C5 C7 175.0(4)
N1 C1 C6 S1 -16.9(4)
C2 C1 C6 S1 166.0(3)
N1 C5 C7 S2 -26.4(4)
C4 C5 C7 S2 157.1(3)
N3 C8 N2 C9 -0.1(6)
S1 C8 N2 C9 179.9(3)
C8 N2 C9 C10 0.6(7)
N2 C9 C10 C11 -0.8(8)
C9 C10 C11 N3 0.5(8)
N2 C8 N3 C11 -0.2(6)
S1 C8 N3 C11 179.8(3)
C10 C11 N3 C8 0.0(7)
N5 C12 N4 C13 0.1(8)
S2 C12 N4 C13 177.2(4)
C12 N4 C13 C14 -1.2(9)
N4 C13 C14 C15 1.8(10)
C13 C14 C15 N5 -1.4(9)
N4 C12 N5 C15 0.2(7)
S2 C12 N5 C15 -176.8(4)
C14 C15 N5 C12 0.5(8)
N3 C8 S1 C6 63.0(3)
N2 C8 S1 C6 -117.0(3)
N3 C8 S1 Pd1 -37.4(3)
N2 C8 S1 Pd1 142.6(3)
C1 C6 S1 C8 -85.8(3)
C1 C6 S1 Pd1 20.7(3)
N4 C12 S2 C7 171.9(4)
N5 C12 S2 C7 -10.7(4)
N4 C12 S2 Pd1 72.9(4)
N5 C12 S2 Pd1 -109.7(3)
C5 C7 S2 C12 -71.6(3)
C5 C7 S2 Pd1 30.1(3)
C28 P1 C16 C21 -104.3(3)
C22 P1 C16 C21 144.0(3)
Pd1 P1 C16 C21 15.7(4)
C28 P1 C16 C17 70.7(3)
C22 P1 C16 C17 -40.9(4)
Pd1 P1 C16 C17 -169.2(3)
C21 C16 C17 C18 2.7(6)
P1 C16 C17 C18 -172.4(3)
C16 C17 C18 C19 -0.4(6)
C17 C18 C19 C20 -2.1(7)
C18 C19 C20 C21 2.2(7)
C17 C16 C21 C20 -2.6(6)
P1 C16 C21 C20 172.5(3)
C19 C20 C21 C16 0.1(7)
C16 P1 C22 C23 124.0(3)
C28 P1 C22 C23 12.0(4)
Pd1 P1 C22 C23 -108.3(3)
C16 P1 C22 C27 -58.1(3)
C28 P1 C22 C27 -170.1(3)
Pd1 P1 C22 C27 69.6(3)
C27 C22 C23 C24 -0.1(6)
P1 C22 C23 C24 177.7(3)
C22 C23 C24 C25 -0.6(6)
C23 C24 C25 C26 1.4(7)
C24 C25 C26 C27 -1.4(7)
C25 C26 C27 C22 0.7(6)
C23 C22 C27 C26 0.1(6)
P1 C22 C27 C26 -177.9(3)
C16 P1 C28 C33 -5.0(4)
C22 P1 C28 C33 107.0(3)
Pd1 P1 C28 C33 -128.5(3)
C16 P1 C28 C29 176.4(3)
C22 P1 C28 C29 -71.6(3)
Pd1 P1 C28 C29 52.9(3)
C33 C28 C29 C30 -1.5(6)
P1 C28 C29 C30 177.1(3)
C28 C29 C30 C31 0.5(6)
C29 C30 C31 C32 0.9(6)
C30 C31 C32 C33 -1.5(7)
C29 C28 C33 C32 1.0(6)
P1 C28 C33 C32 -177.6(3)
C31 C32 C33 C28 0.5(7)
O1 S3 C34 F1 66.2(3)
O2 S3 C34 F1 -54.1(4)
O3 S3 C34 F1 -173.4(3)
O1 S3 C34 F3 -54.1(4)
O2 S3 C34 F3 -174.4(3)
O3 S3 C34 F3 66.3(4)
O1 S3 C34 F2 -174.1(3)
O2 S3 C34 F2 65.7(3)
O3 S3 C34 F2 -53.7(3)
O5 S4 C35 F4 49.4(8)
O4 S4 C35 F4 174.6(7)
O6 S4 C35 F4 -67.3(8)
O7 S4 C35 F4 169.2(8)
O5 S4 C35 F5 -67.0(8)
O4 S4 C35 F5 58.1(8)
O6 S4 C35 F5 176.3(8)
O7 S4 C35 F5 52.8(12)
O5 S4 C35 F6 165.0(8)
O4 S4 C35 F6 -69.9(8)
O6 S4 C35 F6 48.3(8)
O7 S4 C35 F6 -75.2(12)
F5 C35 F4 C37 71(3)
F6 C35 F4 C37 -153(3)
S4 C35 F4 C37 -39(2)
F5 C35 F4 F7 -112(3)
F6 C35 F4 F7 23.5(19)
S4 C35 F4 F7 137(2)
O8 S5 C36 F8 -45.6(16)
O7 S5 C36 F8 53.9(13)
O9 S5 C36 F8 175.6(12)
O8 S5 C36 F7 69.8(16)
O7 S5 C36 F7 169.3(14)
O9 S5 C36 F7 -69.0(15)
O8 S5 C36 F9 -171.0(12)
O7 S5 C36 F9 -71.5(12)
O9 S5 C36 F9 50.2(14)
F8 C36 F7 F4 111.5(18)
F9 C36 F7 F4 -127.6(16)
S5 C36 F7 F4 -10(2)
C35 F4 F7 C36 -28.8(14)
C37 F4 F7 C36 -27.1(16)
O5 S4 O4 O7 -73.1(9)
O6 S4 O4 O7 71.9(7)
C35 S4 O4 O7 -176.1(6)
C35 F4 C37 F11 -49(2)
F7 F4 C37 F11 -50.4(19)
C35 F4 C37 F10 -135(4)
F7 F4 C37 F10 -137(3)
C35 F4 C37 S6 97(4)
F7 F4 C37 S6 95(3)
O11 S6 C37 F11 55(4)
O10 S6 C37 F11 164(3)
O7 S6 C37 F11 -78(4)
O11 S6 C37 F10 149(3)
O10 S6 C37 F10 -102(3)
O7 S6 C37 F10 15(3)
O11 S6 C37 F4 -77(4)
O10 S6 C37 F4 31(3)
O7 S6 C37 F4 149(2)
S4 O4 O7 S5 -3.0(3)
S4 O4 O7 S6 -24.1(7)
O8 S5 O7 O4 112.8(8)
O9 S5 O7 O4 -119.5(8)
C36 S5 O7 O4 -9.4(8)
O8 S5 O7 S6 160.6(17)
O9 S5 O7 S6 -71.7(16)
C36 S5 O7 S6 38.4(15)
O8 S5 O7 S4 104.0(9)
O9 S5 O7 S4 -128.3(10)
C36 S5 O7 S4 -18.2(7)
O11 S6 O7 O4 -71(3)
O10 S6 O7 O4 163(2)
C37 S6 O7 O4 59.0(15)
O11 S6 O7 S5 162(3)
O10 S6 O7 S5 36.3(18)
C37 S6 O7 S5 -67.2(17)
O11 S6 O7 S4 -154(3)
O10 S6 O7 S4 80(2)
C37 S6 O7 S4 -23.5(14)
O5 S4 O7 O4 124.8(7)
O6 S4 O7 O4 -118.4(7)
C35 S4 O7 O4 7.4(12)
O5 S4 O7 S5 -64.8(8)
O4 S4 O7 S5 170.4(9)
O6 S4 O7 S5 51.9(7)
C35 S4 O7 S5 177.7(12)
O5 S4 O7 S6 -148.0(19)
O4 S4 O7 S6 87.2(18)
O6 S4 O7 S6 -31.2(17)
C35 S4 O7 S6 95(2)
